data_7215942
loop_
_publ_author_name
'Mukherjee, Gargi'
'Biradha, Kumar'

_publ_section_title
;
 1D, 2D and 3D coordination polymers of 1,3-phenylene diisonicotinate with
 Cu(i)/Cu(ii): Cu2I2 building block, anion influence and guest inclusions
;
_journal_issue 22
_journal_name_full CrystEngComm
_journal_page_first 4701
_journal_paper_doi 10.1039/c4ce00123k
_journal_volume 16
_journal_year 2014
_chemical_formula_sum 'C48 H34 Cu2 I2 N6 O12'
_chemical_formula_weight 1267.69
_chemical_name_systematic
; 
 ? 
;
_space_group_IT_number 14
_symmetry_cell_setting monoclinic
_symmetry_space_group_name_Hall '-P 2yn'
_symmetry_space_group_name_H-M 'P 1 21/n 1'
_atom_sites_solution_hydrogens geom
_atom_sites_solution_primary direct
_atom_sites_solution_secondary difmap
_audit_creation_method SHELXL-97
_cell_angle_alpha 90.00
_cell_angle_beta 97.841(6)
_cell_angle_gamma 90.00
_cell_formula_units_Z 2
_cell_length_a 9.608(2)
_cell_length_b 8.3895(18)
_cell_length_c 30.122(6)
_cell_measurement_reflns_used 4049
_cell_measurement_temperature 293(2)
_cell_measurement_theta_max 24.99
_cell_measurement_theta_min 1.36
_cell_volume 2405.3(9)
_computing_structure_refinement 'SHELXL-97 (Sheldrick, 1997)'
_computing_structure_solution 'SHELXS-97 (Sheldrick, 1990)'
_diffrn_ambient_temperature 293(2)
_diffrn_measured_fraction_theta_full 0.960
_diffrn_measured_fraction_theta_max 0.960
_diffrn_radiation_monochromator graphite
_diffrn_radiation_source 'fine-focus sealed tube'
_diffrn_radiation_type MoK\a
_diffrn_radiation_wavelength 0.71073
_diffrn_reflns_av_R_equivalents 0.0541
_diffrn_reflns_av_sigmaI/netI 0.0339
_diffrn_reflns_limit_h_max 11
_diffrn_reflns_limit_h_min -11
_diffrn_reflns_limit_k_max 9
_diffrn_reflns_limit_k_min -9
_diffrn_reflns_limit_l_max 34
_diffrn_reflns_limit_l_min -35
_diffrn_reflns_number 25487
_diffrn_reflns_theta_full 24.99
_diffrn_reflns_theta_max 24.99
_diffrn_reflns_theta_min 1.36
_exptl_absorpt_coefficient_mu 2.237
_exptl_absorpt_correction_T_max 0.765
_exptl_absorpt_correction_T_min 0.590
_exptl_absorpt_correction_type empirical
_exptl_absorpt_process_details SADABS
_exptl_crystal_colour orange
_exptl_crystal_density_diffrn 1.750
_exptl_crystal_density_meas ?
_exptl_crystal_density_method 'not measured'
_exptl_crystal_description plate
_exptl_crystal_F_000 1248
_exptl_crystal_size_max 0.28
_exptl_crystal_size_mid 0.20
_exptl_crystal_size_min 0.12
_refine_diff_density_max 2.711
_refine_diff_density_min -2.306
_refine_diff_density_rms 0.221
_refine_ls_extinction_method none
_refine_ls_goodness_of_fit_ref 1.065
_refine_ls_hydrogen_treatment constr
_refine_ls_matrix_type full
_refine_ls_number_parameters 316
_refine_ls_number_reflns 4049
_refine_ls_number_restraints 0
_refine_ls_restrained_S_all 1.065
_refine_ls_R_factor_all 0.1030
_refine_ls_R_factor_gt 0.0985
_refine_ls_shift/su_max 0.009
_refine_ls_shift/su_mean 0.001
_refine_ls_structure_factor_coef Fsqd
_refine_ls_weighting_details 'calc w=1/[\s^2^(Fo^2^)+(0.0786P)^2^+79.3853P] where P=(Fo^2^+2Fc^2^)/3'
_refine_ls_weighting_scheme calc
_refine_ls_wR_factor_gt 0.2364
_refine_ls_wR_factor_ref 0.2384
_reflns_number_gt 3761
_reflns_number_total 4049
_reflns_threshold_expression >2sigma(I)
_cod_data_source_file c4ce00123k2.cif
_cod_data_source_block 2
_cod_depositor_comments
;
The following automatic conversions were performed:

'_symmetry_cell_setting' value 'Monoclinic' changed to 'monoclinic'
according to
/usr/data/users/saulius/crontab/automatic-downloads/rss-feeds/RSC/lib/dictionaries/cif_core.dic
dictionary named 'cif_core.dic' version 2.4.2 from
2011-04-26.

'_exptl_absorpt_correction_type' value 'Empirical'
changed to 'empirical' according to
/usr/data/users/saulius/crontab/automatic-downloads/rss-feeds/RSC/lib/dictionaries/cif_core.dic
dictionary named 'cif_core.dic' version 2.4.2 from 2011-04-26.

Automatic conversion script
Id: cif_fix_values 2281 2013-09-26 08:29:07Z andrius 

The following automatic conversions were performed:

'_exptl_crystal_density_meas' value 'not measured' was changed to '?'
- the value is perceived as not measured.

Automatic conversion script
Id: cif_fix_values 3008 2015-01-20 13:52:24Z robertas 
;
_cod_original_cell_volume 2405.2(9)
_cod_original_sg_symbol_H-M P2(1)/n
_cod_database_code 7215942

loop_
_symmetry_equiv_pos_as_xyz
'x, y, z'
'-x+1/2, y+1/2, -z+1/2'
'-x, -y, -z'
'x-1/2, -y-1/2, z-1/2'

loop_
_atom_site_label
_atom_site_type_symbol
_atom_site_fract_x
_atom_site_fract_y
_atom_site_fract_z
_atom_site_U_iso_or_equiv
_atom_site_adp_type
_atom_site_occupancy
_atom_site_symmetry_multiplicity
_atom_site_calc_flag
_atom_site_refinement_flags
Cu1 Cu 1.13096(19) 0.9365(2) 0.02053(5) 0.0416(4) Uani 1 1 d .
I1 I 0.89132(9) 0.76880(10) 0.01263(3) 0.0389(3) Uani 1 1 d .
O1 O 1.6285(11) 0.6488(13) -0.1066(3) 0.051(3) Uani 1 1 d .
O2 O 1.7861(10) 0.5252(16) -0.2466(3) 0.056(3) Uani 1 1 d .
C1 C 1.7291(14) 0.569(2) -0.1296(4) 0.045(3) Uani 1 1 d .
C2 C 1.7008(16) 0.577(2) -0.1760(5) 0.053(4) Uani 1 1 d .
H2 H 1.6187 0.6223 -0.1905 0.063 Uiso 1 1 calc R
C3 C 1.8046(16) 0.512(2) -0.1999(4) 0.052(4) Uani 1 1 d .
C4 C 1.9232(16) 0.453(2) -0.1788(5) 0.059(4) Uani 1 1 d .
H4 H 1.9904 0.4137 -0.1954 0.071 Uiso 1 1 calc R
C5 C 1.9503(16) 0.449(3) -0.1311(5) 0.063(5) Uani 1 1 d .
H5 H 2.0329 0.4049 -0.1163 0.076 Uiso 1 1 calc R
C6 C 1.8494(15) 0.512(2) -0.1075(4) 0.049(4) Uani 1 1 d .
H6 H 1.8649 0.5143 -0.0764 0.059 Uiso 1 1 calc R
O11 O 1.5628(15) 0.4147(15) -0.0813(5) 0.086(5) Uani 1 1 d .
N11 N 1.2670(12) 0.8167(13) -0.0138(4) 0.038(2) Uani 1 1 d .
C11 C 1.2605(17) 0.6612(18) -0.0180(6) 0.057(4) Uani 1 1 d .
H11 H 1.1908 0.6072 -0.0055 0.069 Uiso 1 1 calc R
C12 C 1.3518(18) 0.5728(17) -0.0403(5) 0.052(4) Uani 1 1 d .
H12 H 1.3427 0.4626 -0.0425 0.062 Uiso 1 1 calc R
C13 C 1.4557(14) 0.6500(18) -0.0590(5) 0.044(3) Uani 1 1 d .
C14 C 1.4633(16) 0.8142(19) -0.0536(5) 0.052(4) Uani 1 1 d .
H14 H 1.5317 0.8721 -0.0657 0.062 Uiso 1 1 calc R
C15 C 1.3695(15) 0.8912(19) -0.0304(5) 0.049(4) Uani 1 1 d .
H15 H 1.3786 1.0007 -0.0263 0.058 Uiso 1 1 calc R
C16 C 1.5563(16) 0.553(2) -0.0812(5) 0.048(4) Uani 1 1 d .
O21 O 1.5912(16) 0.379(2) -0.2555(4) 0.090(5) Uani 1 1 d .
N21 N 1.6642(12) 0.5279(13) -0.4114(3) 0.036(2) Uani 1 1 d .
C21 C 1.5783(17) 0.427(2) -0.3943(4) 0.055(4) Uani 1 1 d .
H21 H 1.5134 0.3697 -0.4139 0.066 Uiso 1 1 calc R
C22 C 1.5815(16) 0.402(2) -0.3481(5) 0.056(4) Uani 1 1 d .
H22 H 1.5187 0.3323 -0.3374 0.068 Uiso 1 1 calc R
C23 C 1.6773(14) 0.4819(16) -0.3196(4) 0.037(3) Uani 1 1 d .
C24 C 1.7665(17) 0.587(2) -0.3363(4) 0.049(4) Uani 1 1 d .
H24 H 1.8309 0.6464 -0.3171 0.059 Uiso 1 1 calc R
C25 C 1.7585(15) 0.6032(19) -0.3824(5) 0.046(3) Uani 1 1 d .
H25 H 1.8226 0.6702 -0.3936 0.056 Uiso 1 1 calc R
C26 C 1.6776(16) 0.4570(19) -0.2707(4) 0.045(3) Uani 1 1 d .
O101 O 1.428(3) -0.204(4) -0.2287(10) 0.194(14) Uani 1 1 d .
O102 O 1.305(3) -0.286(3) -0.1775(14) 0.21(2) Uani 1 1 d .
N100 N 1.355(3) -0.182(5) -0.1943(14) 0.161(15) Uani 1 1 d .
C100 C 1.329(2) -0.015(3) -0.1842(8) 0.090(7) Uani 1 1 d .
C101 C 1.373(3) 0.106(5) -0.2117(9) 0.113(10) Uani 1 1 d .
H101 H 1.4140 0.0854 -0.2375 0.135 Uiso 1 1 calc R
C102 C 1.350(3) 0.258(4) -0.1966(10) 0.108(9) Uani 1 1 d .
H102 H 1.3753 0.3433 -0.2135 0.129 Uiso 1 1 calc R
C103 C 1.297(3) 0.289(4) -0.1609(10) 0.119(10) Uani 1 1 d .
H103 H 1.2804 0.3942 -0.1537 0.143 Uiso 1 1 calc R
C104 C 1.264(4) 0.169(4) -0.1330(10) 0.125(11) Uani 1 1 d .
H104 H 1.2315 0.1926 -0.1060 0.150 Uiso 1 1 calc R
C105 C 1.277(2) 0.021(4) -0.1451(7) 0.097(8) Uani 1 1 d .
H105 H 1.2519 -0.0609 -0.1270 0.117 Uiso 1 1 calc R

loop_
_atom_site_aniso_label
_atom_site_aniso_U_11
_atom_site_aniso_U_22
_atom_site_aniso_U_33
_atom_site_aniso_U_23
_atom_site_aniso_U_13
_atom_site_aniso_U_12
Cu1 0.0511(10) 0.0455(10) 0.0297(8) -0.0049(7) 0.0116(7) 0.0022(8)
I1 0.0477(5) 0.0306(5) 0.0398(5) 0.0031(4) 0.0111(4) -0.0044(4)
O1 0.051(6) 0.062(7) 0.044(6) -0.007(5) 0.020(5) 0.004(5)
O2 0.042(6) 0.101(9) 0.025(5) -0.001(5) 0.002(4) -0.004(6)
C1 0.036(7) 0.070(10) 0.033(7) -0.014(7) 0.013(6) -0.005(7)
C2 0.048(8) 0.071(11) 0.041(8) 0.009(7) 0.014(7) 0.012(8)
C3 0.055(9) 0.080(11) 0.020(6) 0.006(7) 0.004(6) 0.005(8)
C4 0.042(8) 0.098(14) 0.039(8) -0.004(8) 0.012(7) 0.012(9)
C5 0.043(8) 0.111(15) 0.035(8) 0.007(9) 0.004(6) 0.016(9)
C6 0.049(8) 0.076(11) 0.022(6) -0.006(7) 0.003(6) 0.001(8)
O11 0.098(10) 0.050(8) 0.126(12) -0.005(7) 0.075(10) 0.006(7)
N11 0.041(6) 0.036(6) 0.038(6) -0.003(5) 0.010(5) 0.001(5)
C11 0.054(9) 0.035(8) 0.089(12) 0.003(8) 0.034(9) 0.001(7)
C12 0.076(11) 0.027(7) 0.054(9) -0.007(6) 0.016(8) 0.004(7)
C13 0.037(7) 0.049(8) 0.049(8) -0.017(7) 0.020(6) 0.006(6)
C14 0.045(8) 0.050(9) 0.062(10) -0.029(7) 0.010(7) -0.005(7)
C15 0.049(8) 0.052(9) 0.047(8) -0.019(7) 0.014(7) 0.015(7)
C16 0.048(8) 0.055(10) 0.044(8) -0.013(7) 0.019(7) 0.011(7)
O21 0.112(11) 0.128(13) 0.032(6) 0.007(7) 0.013(7) -0.054(10)
N21 0.048(6) 0.040(6) 0.020(5) -0.002(4) 0.001(4) 0.004(5)
C21 0.070(10) 0.071(11) 0.021(6) -0.004(7) -0.007(6) -0.035(9)
C22 0.044(8) 0.088(12) 0.037(8) 0.006(8) 0.002(6) -0.023(8)
C23 0.051(8) 0.042(7) 0.017(6) 0.002(5) 0.003(5) 0.002(6)
C24 0.061(9) 0.062(10) 0.026(7) -0.002(6) 0.008(6) -0.017(8)
C25 0.040(7) 0.060(9) 0.038(8) 0.008(7) 0.002(6) -0.009(7)
C26 0.052(8) 0.057(9) 0.026(7) 0.010(6) 0.008(6) 0.005(7)
O101 0.23(3) 0.20(3) 0.15(2) -0.01(2) 0.01(2) 0.12(3)
O102 0.18(3) 0.13(2) 0.29(4) 0.09(3) -0.05(3) -0.048(19)
N100 0.10(2) 0.19(4) 0.17(3) -0.09(3) -0.04(2) 0.06(2)
C100 0.059(12) 0.112(19) 0.088(16) -0.013(14) -0.025(11) 0.024(12)
C101 0.080(16) 0.19(3) 0.081(16) 0.03(2) 0.039(13) 0.036(19)
C102 0.069(14) 0.15(3) 0.11(2) 0.04(2) 0.017(14) 0.009(16)
C103 0.11(2) 0.15(3) 0.091(19) -0.02(2) -0.002(16) 0.05(2)
C104 0.17(3) 0.13(3) 0.083(18) 0.015(18) 0.057(19) 0.05(2)
C105 0.085(15) 0.16(3) 0.050(12) 0.021(14) 0.011(10) 0.010(16)

loop_
_atom_type_symbol
_atom_type_description
_atom_type_scat_dispersion_real
_atom_type_scat_dispersion_imag
_atom_type_scat_source
C C 0.0033 0.0016 'International Tables Vol C Tables 4.2.6.8 and 6.1.1.4'
H H 0.0000 0.0000 'International Tables Vol C Tables 4.2.6.8 and 6.1.1.4'
N N 0.0061 0.0033 'International Tables Vol C Tables 4.2.6.8 and 6.1.1.4'
O O 0.0106 0.0060 'International Tables Vol C Tables 4.2.6.8 and 6.1.1.4'
Cu Cu 0.3201 1.2651 'International Tables Vol C Tables 4.2.6.8 and 6.1.1.4'
I I -0.4742 1.8119 'International Tables Vol C Tables 4.2.6.8 and 6.1.1.4'

loop_
_geom_angle_atom_site_label_1
_geom_angle_atom_site_label_2
_geom_angle_atom_site_label_3
_geom_angle
_geom_angle_site_symmetry_1
_geom_angle_site_symmetry_3
N21 Cu1 N11 123.7(5) 4_576 .
N21 Cu1 I1 103.5(3) 4_576 3_775
N11 Cu1 I1 107.0(3) . 3_775
N21 Cu1 I1 100.4(3) 4_576 .
N11 Cu1 I1 107.4(3) . .
I1 Cu1 I1 115.44(7) 3_775 .
N21 Cu1 Cu1 112.7(3) 4_576 3_775
N11 Cu1 Cu1 123.6(3) . 3_775
I1 Cu1 Cu1 58.00(6) 3_775 3_775
I1 Cu1 Cu1 57.44(6) . 3_775
Cu1 I1 Cu1 64.56(7) 3_775 .
C16 O1 C1 115.1(12) . .
C26 O2 C3 120.2(12) . .
C6 C1 C2 123.6(13) . .
C6 C1 O1 121.5(12) . .
C2 C1 O1 114.3(13) . .
C1 C2 C3 116.0(14) . .
C4 C3 O2 119.8(13) . .
C4 C3 C2 121.3(13) . .
O2 C3 C2 118.6(13) . .
C3 C4 C5 121.5(14) . .
C6 C5 C4 117.6(14) . .
C1 C6 C5 120.0(13) . .
C15 N11 C11 117.5(12) . .
C15 N11 Cu1 121.5(9) . .
C11 N11 Cu1 121.0(10) . .
N11 C11 C12 123.6(14) . .
C13 C12 C11 119.2(13) . .
C12 C13 C14 116.7(13) . .
C12 C13 C16 118.5(14) . .
C14 C13 C16 124.7(14) . .
C15 C14 C13 119.8(15) . .
N11 C15 C14 123.1(15) . .
O11 C16 O1 123.9(13) . .
O11 C16 C13 125.9(15) . .
O1 C16 C13 109.7(13) . .
C25 N21 C21 116.7(11) . .
C25 N21 Cu1 125.9(9) . 4_675
C21 N21 Cu1 117.2(9) . 4_675
N21 C21 C22 123.0(13) . .
C23 C22 C21 118.7(14) . .
C22 C23 C24 119.4(12) . .
C22 C23 C26 118.1(13) . .
C24 C23 C26 122.4(13) . .
C25 C24 C23 118.5(13) . .
N21 C25 C24 123.5(13) . .
O21 C26 O2 124.3(13) . .
O21 C26 C23 123.3(14) . .
O2 C26 C23 112.3(12) . .
O102 N100 O101 122(4) . .
O102 N100 C100 123(4) . .
O101 N100 C100 115(4) . .
C105 C100 C101 121(3) . .
C105 C100 N100 119(3) . .
C101 C100 N100 120(3) . .
C102 C101 C100 113(2) . .
C103 C102 C101 124(3) . .
C102 C103 C104 121(3) . .
C105 C104 C103 119(3) . .
C104 C105 C100 121(3) . .

loop_
_geom_bond_atom_site_label_1
_geom_bond_atom_site_label_2
_geom_bond_distance
_geom_bond_site_symmetry_2
Cu1 N21 2.052(10) 4_576
Cu1 N11 2.038(11) .
Cu1 I1 2.664(2) 3_775
Cu1 I1 2.681(2) .
Cu1 Cu1 2.854(4) 3_775
I1 Cu1 2.664(2) 3_775
O1 C16 1.366(19) .
O1 C1 1.429(16) .
O2 C26 1.318(18) .
O2 C3 1.397(16) .
C1 C6 1.34(2) .
C1 C2 1.39(2) .
C2 C3 1.42(2) .
C3 C4 1.32(2) .
C4 C5 1.43(2) .
C5 C6 1.38(2) .
O11 C16 1.159(19) .
N11 C15 1.322(19) .
N11 C11 1.311(19) .
C11 C12 1.39(2) .
C12 C13 1.37(2) .
C13 C14 1.39(2) .
C13 C16 1.491(17) .
C14 C15 1.375(19) .
O21 C26 1.197(19) .
N21 C25 1.330(18) .
N21 C21 1.336(18) .
N21 Cu1 2.052(10) 4_675
C21 C22 1.404(19) .
C22 C23 1.35(2) .
C23 C24 1.37(2) .
C23 C26 1.485(17) .
C24 C25 1.388(19) .
O101 N100 1.35(4) .
O102 N100 1.15(5) .
N100 C100 1.46(4) .
C100 C105 1.37(3) .
C100 C101 1.41(4) .
C101 C102 1.38(4) .
C102 C103 1.28(4) .
C103 C104 1.38(4) .
C104 C105 1.30(4) .
